data_1549377
loop_
_publ_author_name
'Zheng, Ting'
'Liao, Heng'
'Gao, Jie'
'Zhong, Liu'
'Gao, Haiyang'
'Wu, Qing'

_publ_section_title
;
 Synthesis and characterization of \a-diamine palladium complexes and
 insight into hybridization effects of nitrogen donor atoms on norbornene
 (co)polymerizations
;
_journal_issue 22
_journal_name_full 'Polymer Chemistry'
_journal_page_first 3088
_journal_paper_doi 10.1039/C8PY00395E
_journal_volume 9
_journal_year 2018
_chemical_formula_moiety '2(C26 H40 Cl2 N2 Pd), C H2 Cl2'
_chemical_formula_sum 'C27 H42 Cl4 N2 Pd'
_chemical_formula_weight 642.83
_space_group_IT_number 88
_space_group_name_Hall '-I 4ad'
_space_group_name_H-M_alt 'I 41/a :2'
_symmetry_cell_setting tetragonal
_symmetry_space_group_name_Hall '-I 4ad'
_symmetry_space_group_name_H-M 'I 41/a :2'
_atom_sites_solution_hydrogens geom
_atom_sites_solution_primary direct
_atom_sites_solution_secondary difmap
_audit_creation_method SHELXL-97
_audit_update_record
;
2018-03-05 deposited with the CCDC.
2018-05-04 downloaded from the CCDC.
;
_cell_angle_alpha 90.00
_cell_angle_beta 90.00
_cell_angle_gamma 90.00
_cell_formula_units_Z 16
_cell_length_a 27.4219(2)
_cell_length_b 27.4219(2)
_cell_length_c 15.9884(2)
_cell_measurement_reflns_used 7614
_cell_measurement_temperature 150(2)
_cell_measurement_theta_max 73.5880
_cell_measurement_theta_min 4.5270
_cell_volume 12022.65(19)
_computing_cell_refinement 'Bruker FRAMBO'
_computing_data_collection 'Bruker FRAMBO'
_computing_data_reduction 'Bruker SAINT'
_computing_molecular_graphics 'Bruker SHELXTL'
_computing_publication_material 'Bruker SHELXTL'
_computing_structure_refinement 'SHELXL-97 (Sheldrick, 1997)'
_computing_structure_solution 'SHELXS-97 (Sheldrick, 1990)'
_diffrn_ambient_temperature 150(2)
_diffrn_measured_fraction_theta_full 0.998
_diffrn_measured_fraction_theta_max 0.998
_diffrn_measurement_device_type 'multiwire proportional'
_diffrn_measurement_method 'phi and omega scans'
_diffrn_radiation_monochromator graphite
_diffrn_radiation_source 'fine-focus sealed tube'
_diffrn_radiation_type CuK\a
_diffrn_radiation_wavelength 1.54178
_diffrn_reflns_av_R_equivalents 0.0262
_diffrn_reflns_av_sigmaI/netI 0.0302
_diffrn_reflns_limit_h_max 31
_diffrn_reflns_limit_h_min -32
_diffrn_reflns_limit_k_max 21
_diffrn_reflns_limit_k_min -32
_diffrn_reflns_limit_l_max 12
_diffrn_reflns_limit_l_min -18
_diffrn_reflns_number 11280
_diffrn_reflns_theta_full 66.00
_diffrn_reflns_theta_max 66.00
_diffrn_reflns_theta_min 4.54
_exptl_absorpt_coefficient_mu 8.379
_exptl_absorpt_correction_T_max 0.5537
_exptl_absorpt_correction_T_min 0.1575
_exptl_absorpt_correction_type multi-scan
_exptl_absorpt_process_details
;
CrysAlisPro 1.171.38.43 (Rigaku Oxford Diffraction, 2015)
Empirical absorption correction using spherical harmonics,
 implemented in SCALE3 ABSPACK scaling algorithm.
;
_exptl_crystal_colour yellow
_exptl_crystal_density_diffrn 1.421
_exptl_crystal_density_method 'not measured'
_exptl_crystal_description prism
_exptl_crystal_F_000 5312
_exptl_crystal_size_max 0.35
_exptl_crystal_size_mid 0.20
_exptl_crystal_size_min 0.08
_refine_diff_density_max 1.662
_refine_diff_density_min -2.199
_refine_diff_density_rms 0.154
_refine_ls_extinction_method none
_refine_ls_goodness_of_fit_ref 1.122
_refine_ls_hydrogen_treatment mixed
_refine_ls_matrix_type full
_refine_ls_number_parameters 343
_refine_ls_number_reflns 5234
_refine_ls_number_restraints 55
_refine_ls_restrained_S_all 1.200
_refine_ls_R_factor_all 0.0558
_refine_ls_R_factor_gt 0.0543
_refine_ls_shift/su_max 0.002
_refine_ls_shift/su_mean 0.000
_refine_ls_structure_factor_coef Fsqd
_refine_ls_weighting_details 'calc w=1/[\s^2^(Fo^2^)+(0.0837P)^2^+90.0304P] where P=(Fo^2^+2Fc^2^)/3'
_refine_ls_weighting_scheme calc
_refine_ls_wR_factor_gt 0.1536
_refine_ls_wR_factor_ref 0.1554
_reflns_number_gt 5018
_reflns_number_total 5234
_reflns_threshold_expression >2sigma(I)
_cod_data_source_file c8py00395e2.cif
_cod_data_source_block 17030104
_cod_depositor_comments
;
The following automatic conversions were performed:

'_symmetry_cell_setting' value 'Tetragonal' changed to 'tetragonal'
according to
/home/data/users/saulius/crontab/automatic-downloads/rss-feeds/RSC/lib/dictionaries/cif_core.dic
dictionary named 'cif_core.dic' version 2.4.2 from 2011-04-26.

Automatic conversion script
Id: cif_fix_values 4973 2017-02-22 13:04:09Z antanas 

 Adding full bibliography for 1549377--1549380.cif.
;
_cod_original_sg_symbol_H-M I4(1)/a
_cod_database_code 1549377

loop_
_symmetry_equiv_pos_as_xyz
'x, y, z'
'-x+1/2, -y, z+1/2'
'-y+3/4, x+1/4, z+1/4'
'y+3/4, -x+3/4, z+3/4'
'x+1/2, y+1/2, z+1/2'
'-x+1, -y+1/2, z+1'
'-y+5/4, x+3/4, z+3/4'
'y+5/4, -x+5/4, z+5/4'
'-x, -y, -z'
'x-1/2, y, -z-1/2'
'y-3/4, -x-1/4, -z-1/4'
'-y-3/4, x-3/4, -z-3/4'
'-x+1/2, -y+1/2, -z+1/2'
'x, y+1/2, -z'
'y-1/4, -x+1/4, -z+1/4'
'-y-1/4, x-1/4, -z-1/4'

loop_
_atom_site_label
_atom_site_type_symbol
_atom_site_fract_x
_atom_site_fract_y
_atom_site_fract_z
_atom_site_U_iso_or_equiv
_atom_site_adp_type
_atom_site_occupancy
_atom_site_symmetry_multiplicity
_atom_site_calc_flag
_atom_site_refinement_flags
_atom_site_disorder_assembly
_atom_site_disorder_group
C1 C 0.57803(18) 0.01428(19) 0.0739(3) 0.0220(10) Uani 1 1 d . . .
H1A H 0.5721 -0.0207 0.0857 0.026 Uiso 1 1 calc R . .
H1B H 0.5462 0.0302 0.0637 0.026 Uiso 1 1 calc R . .
C2 C 0.60281(19) 0.03779(17) 0.1476(3) 0.0223(10) Uani 1 1 d . . .
H2A H 0.5808 0.0376 0.1967 0.027 Uiso 1 1 calc R . .
H2B H 0.6328 0.0196 0.1622 0.027 Uiso 1 1 calc R . .
C3 C 0.58233(17) 0.0085(2) -0.0787(3) 0.0236(10) Uani 1 1 d . . .
C4 C 0.58717(19) -0.0386(2) -0.1131(3) 0.0280(11) Uani 1 1 d . . .
C5 C 0.5590(2) -0.0494(3) -0.1841(4) 0.0419(15) Uani 1 1 d . . .
H5 H 0.5608 -0.0811 -0.2080 0.050 Uiso 1 1 calc R . .
C6 C 0.5289(2) -0.0153(3) -0.2195(4) 0.0496(18) Uani 1 1 d . . .
H6 H 0.5110 -0.0232 -0.2687 0.060 Uiso 1 1 calc R . .
C7 C 0.5244(2) 0.0301(3) -0.1845(4) 0.0405(15) Uani 1 1 d . . .
H7 H 0.5028 0.0531 -0.2091 0.049 Uiso 1 1 calc R . .
C8 C 0.55094(18) 0.0434(2) -0.1131(3) 0.0282(11) Uani 1 1 d . . .
C9 C 0.6216(2) -0.0764(2) -0.0777(3) 0.0310(12) Uani 1 1 d . . .
H9 H 0.6175 -0.0749 -0.0181 0.037 Uiso 1 1 d R . .
C10 C 0.6099(3) -0.1293(2) -0.1018(4) 0.0463(16) Uani 1 1 d . . .
H10A H 0.5756 -0.1363 -0.0891 0.069 Uiso 1 1 calc R . .
H10B H 0.6309 -0.1515 -0.0700 0.069 Uiso 1 1 calc R . .
H10C H 0.6157 -0.1339 -0.1618 0.069 Uiso 1 1 calc R . .
C11 C 0.6747(2) -0.0649(2) -0.1031(4) 0.0405(14) Uani 1 1 d . . .
H11A H 0.6787 -0.0702 -0.1633 0.061 Uiso 1 1 calc R . .
H11B H 0.6970 -0.0864 -0.0724 0.061 Uiso 1 1 calc R . .
H11C H 0.6822 -0.0309 -0.0896 0.061 Uiso 1 1 calc R . .
C12 C 0.54317(18) 0.0947(2) -0.0791(3) 0.0284(11) Uani 1 1 d . . .
H12 H 0.5652 0.0993 -0.0331 0.034 Uiso 1 1 d R . .
C13 C 0.4904(2) 0.1029(2) -0.0501(4) 0.0338(12) Uani 1 1 d . . .
H13A H 0.4684 0.0996 -0.0980 0.051 Uiso 1 1 calc R . .
H13B H 0.4873 0.1357 -0.0264 0.051 Uiso 1 1 calc R . .
H13C H 0.4820 0.0786 -0.0076 0.051 Uiso 1 1 calc R . .
C14 C 0.5579(2) 0.1338(3) -0.1427(5) 0.0484(17) Uani 1 1 d . . .
H14A H 0.5927 0.1308 -0.1552 0.073 Uiso 1 1 calc R . .
H14B H 0.5513 0.1662 -0.1193 0.073 Uiso 1 1 calc R . .
H14C H 0.5390 0.1295 -0.1942 0.073 Uiso 1 1 calc R . .
C15 C 0.6319(2) 0.11663(19) 0.1968(3) 0.0269(11) Uani 1 1 d . . .
C16 C 0.6780(2) 0.1092(2) 0.2307(4) 0.0324(12) Uani 1 1 d . . .
C17 C 0.6889(3) 0.1332(3) 0.3053(4) 0.0492(17) Uani 1 1 d . . .
H17 H 0.7203 0.1295 0.3295 0.059 Uiso 1 1 calc R . .
C18 C 0.6553(3) 0.1618(3) 0.3440(5) 0.066(2) Uani 1 1 d . . .
H18 H 0.6634 0.1769 0.3957 0.080 Uiso 1 1 calc R . .
C19 C 0.6098(3) 0.1696(3) 0.3101(5) 0.065(2) Uani 1 1 d . . .
H19 H 0.5873 0.1904 0.3379 0.078 Uiso 1 1 calc R . .
C20 C 0.5964(2) 0.1469(2) 0.2347(4) 0.0407(15) Uani 1 1 d . . .
C21 C 0.7170(2) 0.0776(2) 0.1906(4) 0.0366(13) Uani 1 1 d . . .
H21 H 0.7073 0.0680 0.1353 0.044 Uiso 1 1 d R . .
C22 C 0.7278(3) 0.0331(3) 0.2454(5) 0.0494(18) Uani 1 1 d . . .
H22A H 0.7394 0.0440 0.3003 0.074 Uiso 1 1 calc R . .
H22B H 0.7529 0.0131 0.2187 0.074 Uiso 1 1 calc R . .
H22C H 0.6980 0.0138 0.2523 0.074 Uiso 1 1 calc R . .
C23 C 0.7635(2) 0.1071(3) 0.1737(5) 0.0533(18) Uani 1 1 d . . .
H23A H 0.7556 0.1352 0.1382 0.080 Uiso 1 1 calc R . .
H23B H 0.7874 0.0864 0.1452 0.080 Uiso 1 1 calc R . .
H23C H 0.7771 0.1186 0.2268 0.080 Uiso 1 1 calc R . .
C24 C 0.54590(19) 0.1571(3) 0.1954(4) 0.0485(17) Uani 1 1 d . . .
H24 H 0.5353 0.1272 0.1699 0.058 Uiso 1 1 d RD . .
C25 C 0.5076(3) 0.1739(4) 0.2574(6) 0.071(3) Uani 1 1 d . . .
H25A H 0.5166 0.2061 0.2793 0.106 Uiso 1 1 calc R . .
H25B H 0.5055 0.1505 0.3036 0.106 Uiso 1 1 calc R . .
H25C H 0.4759 0.1761 0.2293 0.106 Uiso 1 1 calc R . .
C26 C 0.5509(3) 0.1934(3) 0.1236(6) 0.062(2) Uani 1 1 d . . .
H26A H 0.5614 0.2251 0.1456 0.094 Uiso 1 1 calc R . .
H26B H 0.5194 0.1971 0.0955 0.094 Uiso 1 1 calc R . .
H26C H 0.5751 0.1814 0.0835 0.094 Uiso 1 1 calc R . .
Cl1 Cl 0.68115(5) 0.07349(5) -0.12393(8) 0.0328(3) Uani 1 1 d . . .
Cl2 Cl 0.68220(6) 0.16081(5) 0.02033(9) 0.0379(3) Uani 1 1 d . . .
C27 C 0.4572(11) 0.0264(10) 0.449(3) 0.178(6) Uani 0.446(5) 1 d PDU A 1
Cl3 Cl 0.4685(2) -0.0321(3) 0.4064(5) 0.100(2) Uani 0.446(5) 1 d PDU . 1
Cl4 Cl 0.4998(7) 0.0562(6) 0.5154(10) 0.222(4) Uani 0.446(5) 1 d PDU . 1
C27' C 0.4627(14) -0.0507(6) 0.5850(16) 0.182(6) Uani 0.554(5) 1 d PDU A 2
Cl3' Cl 0.4935(6) -0.0001(4) 0.5415(9) 0.216(4) Uani 0.554(5) 1 d PDU . 2
Cl4' Cl 0.46341(15) -0.1058(2) 0.5294(3) 0.0872(15) Uani 0.554(5) 1 d PDU A 2
N1 N 0.60977(15) 0.01931(16) -0.0020(2) 0.0213(9) Uani 1 1 d . . .
H1 H 0.6319 -0.0029 0.0000 0.026 Uiso 1 1 d R . .
N2 N 0.61530(14) 0.08913(14) 0.1240(2) 0.0215(8) Uani 1 1 d . . .
H2 H 0.5877 0.1000 0.1065 0.026 Uiso 1 1 d RD . .
Pd1 Pd 0.648487(12) 0.085108(13) 0.00691(2) 0.02031(16) Uani 1 1 d . . .

loop_
_atom_site_aniso_label
_atom_site_aniso_U_11
_atom_site_aniso_U_22
_atom_site_aniso_U_33
_atom_site_aniso_U_23
_atom_site_aniso_U_13
_atom_site_aniso_U_12
C1 0.024(2) 0.030(3) 0.012(2) -0.0022(19) 0.0034(19) -0.0038(19)
C2 0.031(3) 0.022(2) 0.014(2) 0.0010(18) 0.0011(19) -0.0038(19)
C3 0.020(2) 0.039(3) 0.012(2) 0.000(2) 0.0031(18) -0.004(2)
C4 0.027(3) 0.042(3) 0.015(2) -0.007(2) 0.007(2) -0.006(2)
C5 0.039(3) 0.061(4) 0.026(3) -0.020(3) -0.001(2) 0.003(3)
C6 0.040(3) 0.085(5) 0.024(3) -0.024(3) -0.008(3) 0.004(3)
C7 0.028(3) 0.072(4) 0.021(3) -0.005(3) -0.005(2) 0.007(3)
C8 0.020(2) 0.047(3) 0.018(2) 0.000(2) 0.005(2) -0.001(2)
C9 0.036(3) 0.035(3) 0.023(3) -0.009(2) 0.009(2) 0.000(2)
C10 0.062(4) 0.039(3) 0.038(3) -0.014(3) 0.014(3) -0.005(3)
C11 0.034(3) 0.048(4) 0.040(3) -0.004(3) 0.010(3) 0.006(3)
C12 0.020(2) 0.038(3) 0.027(3) 0.006(2) -0.001(2) 0.001(2)
C13 0.027(3) 0.036(3) 0.038(3) -0.001(2) 0.005(2) 0.004(2)
C14 0.041(3) 0.056(4) 0.048(4) 0.023(3) 0.007(3) -0.001(3)
C15 0.036(3) 0.025(3) 0.019(2) -0.006(2) 0.001(2) -0.006(2)
C16 0.039(3) 0.033(3) 0.026(3) -0.002(2) -0.006(2) -0.006(2)
C17 0.053(4) 0.055(4) 0.040(4) -0.015(3) -0.014(3) -0.007(3)
C18 0.079(6) 0.077(6) 0.043(4) -0.038(4) -0.012(4) -0.009(4)
C19 0.066(5) 0.072(5) 0.058(5) -0.045(4) 0.000(4) 0.000(4)
C20 0.043(4) 0.040(3) 0.039(3) -0.020(3) 0.003(3) -0.001(3)
C21 0.034(3) 0.042(3) 0.034(3) -0.003(3) -0.010(2) -0.003(2)
C22 0.047(4) 0.045(4) 0.056(4) -0.005(3) -0.025(3) 0.002(3)
C23 0.035(3) 0.065(5) 0.059(5) -0.005(4) -0.008(3) -0.009(3)
C24 0.043(4) 0.045(4) 0.057(4) -0.023(3) 0.004(3) 0.005(3)
C25 0.050(4) 0.076(6) 0.086(6) -0.042(5) 0.013(4) 0.012(4)
C26 0.058(5) 0.054(4) 0.075(6) -0.014(4) -0.015(4) 0.015(4)
Cl1 0.0317(6) 0.0477(8) 0.0190(6) 0.0035(5) 0.0084(5) -0.0079(5)
Cl2 0.0474(8) 0.0283(7) 0.0380(7) 0.0047(6) 0.0056(6) -0.0132(6)
C27 0.184(8) 0.168(7) 0.183(8) -0.009(5) 0.009(5) 0.016(5)
Cl3 0.081(3) 0.123(4) 0.098(4) 0.039(3) 0.008(3) 0.020(3)
Cl4 0.233(5) 0.205(5) 0.229(5) -0.010(4) -0.009(4) -0.015(4)
C27' 0.188(8) 0.178(6) 0.182(8) -0.022(4) 0.001(5) 0.004(5)
Cl3' 0.231(5) 0.190(4) 0.227(5) -0.004(4) -0.006(4) -0.012(4)
Cl4' 0.054(2) 0.117(3) 0.091(3) 0.033(2) -0.0147(19) -0.002(2)
N1 0.022(2) 0.029(2) 0.0125(19) -0.0023(16) 0.0011(15) -0.0001(17)
N2 0.025(2) 0.022(2) 0.017(2) -0.0015(16) 0.0013(16) -0.0015(16)
Pd1 0.0215(2) 0.0246(2) 0.0148(2) 0.00309(12) 0.00127(12) -0.00358(13)

loop_
_atom_type_symbol
_atom_type_description
_atom_type_scat_dispersion_real
_atom_type_scat_dispersion_imag
_atom_type_scat_source
C C 0.0181 0.0091 'International Tables Vol C Tables 4.2.6.8 and 6.1.1.4'
H H 0.0000 0.0000 'International Tables Vol C Tables 4.2.6.8 and 6.1.1.4'
N N 0.0311 0.0180 'International Tables Vol C Tables 4.2.6.8 and 6.1.1.4'
Cl Cl 0.3639 0.7018 'International Tables Vol C Tables 4.2.6.8 and 6.1.1.4'
Pd Pd 0.1215 3.9337 'International Tables Vol C Tables 4.2.6.8 and 6.1.1.4'

loop_
_geom_angle_atom_site_label_1
_geom_angle_atom_site_label_2
_geom_angle_atom_site_label_3
_geom_angle
_geom_angle_site_symmetry_1
N1 C1 C2 109.4(4) .
N2 C2 C1 107.9(4) .
C8 C3 C4 122.1(5) .
C8 C3 N1 120.3(5) .
C4 C3 N1 117.6(5) .
C5 C4 C3 117.2(5) .
C5 C4 C9 120.1(5) .
C3 C4 C9 122.7(5) .
C6 C5 C4 121.4(6) .
C5 C6 C7 120.3(6) .
C6 C7 C8 121.5(6) .
C3 C8 C7 117.5(5) .
C3 C8 C12 125.3(5) .
C7 C8 C12 117.3(5) .
C4 C9 C10 115.0(5) .
C4 C9 C11 110.6(5) .
C10 C9 C11 108.9(5) .
C8 C12 C14 111.9(5) .
C8 C12 C13 112.0(4) .
C14 C12 C13 110.2(5) .
C16 C15 C20 123.0(5) .
C16 C15 N2 121.1(5) .
C20 C15 N2 115.5(5) .
C15 C16 C17 117.2(6) .
C15 C16 C21 124.1(5) .
C17 C16 C21 118.7(6) .
C18 C17 C16 121.1(7) .
C17 C18 C19 121.6(6) .
C18 C19 C20 120.4(7) .
C19 C20 C15 116.5(6) .
C19 C20 C24 120.2(6) .
C15 C20 C24 123.2(5) .
C16 C21 C22 110.4(6) .
C16 C21 C23 111.0(5) .
C22 C21 C23 111.2(6) .
C25 C24 C26 110.8(7) .
C25 C24 C20 114.2(6) .
C26 C24 C20 110.0(5) .
Cl3 C27 Cl4 122.2(11) .
Cl4 Cl3 C27 99.3(13) 9_656
Cl3 Cl4 C27 127.6(16) 9_656
Cl4' C27' Cl3' 118.1(10) .
Cl3' Cl3' C27' 120.5(13) 9_656
C3 N1 C1 111.1(4) .
C3 N1 Pd1 119.3(3) .
C1 N1 Pd1 108.5(3) .
C15 N2 C2 110.8(4) .
C15 N2 Pd1 127.4(3) .
C2 N2 Pd1 106.1(3) .
N2 Pd1 N1 83.43(15) .
N2 Pd1 Cl2 92.54(11) .
N1 Pd1 Cl2 173.38(12) .
N2 Pd1 Cl1 174.35(11) .
N1 Pd1 Cl1 90.93(11) .
Cl2 Pd1 Cl1 93.08(5) .

loop_
_geom_bond_atom_site_label_1
_geom_bond_atom_site_label_2
_geom_bond_distance
_geom_bond_site_symmetry_2
C1 N1 1.499(6) .
C1 C2 1.506(7) .
C2 N2 1.497(6) .
C3 C8 1.400(8) .
C3 C4 1.409(8) .
C3 N1 1.469(6) .
C4 C5 1.405(8) .
C4 C9 1.512(8) .
C5 C6 1.370(10) .
C6 C7 1.371(10) .
C7 C8 1.402(8) .
C8 C12 1.524(8) .
C9 C10 1.535(8) .
C9 C11 1.544(8) .
C12 C14 1.532(8) .
C12 C13 1.535(7) .
C15 C16 1.391(8) .
C15 C20 1.415(8) .
C15 N2 1.461(6) .
C16 C17 1.395(9) .
C16 C21 1.518(9) .
C17 C18 1.360(11) .
C18 C19 1.377(12) .
C19 C20 1.405(9) .
C20 C24 1.546(9) .
C21 C22 1.531(9) .
C21 C23 1.534(9) .
C24 C25 1.516(8) .
C24 C26 1.527(12) .
Cl1 Pd1 2.2978(12) .
Cl2 Pd1 2.2825(13) .
C27 Cl3 1.772(11) .
C27 Cl4 1.774(11) .
Cl3 Cl4 1.660(19) 9_656
Cl4 Cl3 1.660(19) 9_656
C27' Cl4' 1.751(11) .
C27' Cl3' 1.768(11) .
Cl3' Cl3' 1.37(3) 9_656
N1 Pd1 2.098(4) .
N2 Pd1 2.084(4) .
